data_7134404
loop_
_publ_author_name
'Liu, Yu-Chao'
'Cao, Dun-Xu'
'Ban, Qi-Yang'
'Ma, Wen-Jie'
'Xiao, Bin'

_publ_section_title
;
 Catalytic acceptorless dehydrogenation of alcohols using cobalt(i) pincer
 complexes supported by a P--GeH--P ligand
;
_journal_issue 38
_journal_name_full 'Chemical Communications'
_journal_page_first 6917
_journal_page_last 6920
_journal_paper_doi 10.1039/D5CC01050K
_journal_volume 61
_journal_year 2025
_chemical_absolute_configuration rmad
_chemical_formula_moiety 'C38 H29 Co Ge O2 P2'
_chemical_formula_sum 'C38 H29 Co Ge O2 P2'
_chemical_formula_weight 711.07
_space_group_crystal_system monoclinic
_space_group_IT_number 4
_space_group_name_Hall 'P 2yb'
_space_group_name_H-M_alt 'P 1 21 1'
_atom_sites_solution_hydrogens mixed
_atom_sites_solution_primary dual
_audit_block_doi 10.5517/ccdc.csd.cc2mfxqq
_audit_creation_date 2022-07-05
_audit_creation_method
;
Olex2 1.5
(compiled 2021.12.09 svn.r5202d8cf for OlexSys, GUI svn.r6439)
;
_audit_update_record
;
2025-03-27 deposited with the CCDC.	2025-04-03 downloaded from the CCDC.
;
_cell_angle_alpha 90
_cell_angle_beta 93.354(3)
_cell_angle_gamma 90
_cell_formula_units_Z 2
_cell_length_a 10.4565(5)
_cell_length_b 14.8378(7)
_cell_length_c 10.8171(5)
_cell_measurement_reflns_used 7663
_cell_measurement_temperature 213.00
_cell_measurement_theta_max 54.864
_cell_measurement_theta_min 3.562
_cell_volume 1675.41(14)
_computing_cell_refinement 'SAINT v8.37A (Bruker, 2015)'
_computing_data_reduction 'SAINT v8.37A (Bruker, 2015)'
_computing_molecular_graphics 'Olex2 1.5 (Dolomanov et al., 2009)'
_computing_publication_material 'Olex2 1.5 (Dolomanov et al., 2009)'
_computing_structure_refinement 'SHELXL 2018/3 (Sheldrick, 2015)'
_computing_structure_solution 'SHELXT  (Sheldrick, 2015)'
_diffrn_ambient_temperature 213.00
_diffrn_measured_fraction_theta_full 0.996
_diffrn_measured_fraction_theta_max 0.991
_diffrn_measurement_device_type 'Bruker D8 Venture'
_diffrn_measurement_method '\f and \w scans'
_diffrn_radiation_type GaK\a
_diffrn_radiation_wavelength 1.34139
_diffrn_reflns_av_R_equivalents 0.0784
_diffrn_reflns_av_unetI/netI 0.0858
_diffrn_reflns_Laue_measured_fraction_full 0.996
_diffrn_reflns_Laue_measured_fraction_max 0.991
_diffrn_reflns_limit_h_max 12
_diffrn_reflns_limit_h_min -12
_diffrn_reflns_limit_k_max 18
_diffrn_reflns_limit_k_min -15
_diffrn_reflns_limit_l_max 13
_diffrn_reflns_limit_l_min -13
_diffrn_reflns_number 15283
_diffrn_reflns_point_group_measured_fraction_full 0.917
_diffrn_reflns_point_group_measured_fraction_max 0.908
_diffrn_reflns_theta_full 53.594
_diffrn_reflns_theta_max 55.003
_diffrn_reflns_theta_min 3.561
_diffrn_source_current 2.86
_diffrn_source_power 0.1995708
_diffrn_source_voltage 69.78
_diffrn_standards_number 0
_exptl_absorpt_coefficient_mu 4.208
_exptl_absorpt_correction_T_max 0.7508
_exptl_absorpt_correction_T_min 0.4440
_exptl_absorpt_correction_type multi-scan
_exptl_absorpt_process_details
;
SADABS-2016/2 (Bruker,2016/2) was used for absorption correction.
wR2(int) was 0.1748 before and 0.0969 after correction.
The Ratio of minimum to maximum transmission is 0.5914.
The \l/2 correction factor is Not present.
;
_exptl_crystal_colour colourless
_exptl_crystal_colour_primary colourless
_exptl_crystal_density_diffrn 1.410
_exptl_crystal_description block
_exptl_crystal_F_000 724
_exptl_crystal_size_max 0.07
_exptl_crystal_size_mid 0.07
_exptl_crystal_size_min 0.05
_refine_diff_density_max 1.715
_refine_diff_density_min -1.112
_refine_diff_density_rms 0.124
_refine_ls_abs_structure_details
;
 Refined as an inversion twin.
;
_refine_ls_abs_structure_Flack 0.186(13)
_refine_ls_extinction_method none
_refine_ls_goodness_of_fit_ref 1.007
_refine_ls_hydrogen_treatment mixed
_refine_ls_matrix_type full
_refine_ls_number_parameters 366
_refine_ls_number_reflns 5798
_refine_ls_number_restraints 1
_refine_ls_restrained_S_all 1.007
_refine_ls_R_factor_all 0.0775
_refine_ls_R_factor_gt 0.0601
_refine_ls_shift/su_max 0.008
_refine_ls_shift/su_mean 0.000
_refine_ls_structure_factor_coef Fsqd
_refine_ls_weighting_details 'w=1/[\s^2^(Fo^2^)+(0.1006P)^2^] where P=(Fo^2^+2Fc^2^)/3'
_refine_ls_weighting_scheme calc
_refine_ls_wR_factor_gt 0.1515
_refine_ls_wR_factor_ref 0.1636
_reflns_Friedel_coverage 0.760
_reflns_Friedel_fraction_full 0.831
_reflns_Friedel_fraction_max 0.818
_reflns_number_gt 4679
_reflns_number_total 5798
_reflns_threshold_expression 'I > 2\s(I)'
_cod_data_source_file d5cc01050k2.cif
_cod_data_source_block 220705bqy_0m
_cod_depositor_comments 'Adding full bibliography for 7134401--7134405.cif.'
_cod_database_code 7134404
_shelx_shelxl_version_number 2018/3
_shelx_space_group_comment
;
The symmetry employed for this shelxl refinement is uniquely defined
by the following loop, which should always be used as a source of
symmetry information in preference to the above space-group names.
They are only intended as comments.
;
_shelx_estimated_absorpt_t_max 0.817
_shelx_estimated_absorpt_t_min 0.757
_olex2_refinement_description
;
1. Twinned data refinement
 Scales: 0.814(13)
 0.186(13)
2. Fixed Uiso
 At 1.2 times of:
  All C(H) groups
3.a Aromatic/amide H refined with riding coordinates:
 C3(H3), C4(H4), C5(H5), C6(H6), C8(H8), C9(H9), C10(H10), C11(H11), C14(H14),
 C15(H15), C16(H16), C17(H17), C18(H18), C20(H20), C21(H21), C22(H22), C23(H23),
  C24(H24), C26(H26), C27(H27), C28(H28), C29(H29), C30(H30), C32(H32),
 C33(H33), C34(H34), C35(H35), C36(H36)
3.b Fitted hexagon refined as free rotating group:
 C20(C21,C22,C23,C24,C19), C25(C26,C27,C28,C29,C30), C31(C32,C33,C34,C35,C36)
;
_olex2_submission_special_instructions 'No special instructions were received'

loop_
_space_group_symop_operation_xyz
'x, y, z'
'-x, y+1/2, -z'

loop_
_atom_site_label
_atom_site_type_symbol
_atom_site_fract_x
_atom_site_fract_y
_atom_site_fract_z
_atom_site_U_iso_or_equiv
_atom_site_adp_type
_atom_site_occupancy
_atom_site_site_symmetry_order
_atom_site_calc_flag
_atom_site_refinement_flags_posn
_atom_site_refinement_flags_adp
_atom_site_refinement_flags_occupancy
_atom_site_disorder_assembly
_atom_site_disorder_group
Ge1 Ge 0.51417(9) 0.59100(8) 0.75218(7) 0.0301(3) Uani 1 1 d . . . . .
H1 H 0.442(8) 0.670(6) 0.799(7) 0.015(19) Uiso 1 1 d . . . . .
Co1 Co 0.72222(11) 0.59618(10) 0.68399(9) 0.0287(3) Uani 1 1 d . . . . .
P1 P 0.6343(2) 0.55060(16) 0.50489(19) 0.0301(5) Uani 1 1 d . . . . .
P2 P 0.7642(2) 0.48455(17) 0.81504(19) 0.0312(5) Uani 1 1 d . . . . .
O1 O 0.9782(8) 0.6110(7) 0.5955(8) 0.072(3) Uani 1 1 d . . . . .
O2 O 0.7201(10) 0.7777(6) 0.7779(8) 0.066(2) Uani 1 1 d . . . . .
C1 C 0.4660(10) 0.5201(6) 0.5071(8) 0.033(2) Uani 1 1 d . . . . .
C2 C 0.4037(9) 0.5440(7) 0.6147(8) 0.035(2) Uani 1 1 d . . . . .
C3 C 0.2731(9) 0.5270(7) 0.6186(8) 0.035(2) Uani 1 1 d . . . . .
H3 H 0.230603 0.543541 0.689338 0.042 Uiso 1 1 calc R U . . .
C4 C 0.2041(10) 0.4861(8) 0.5201(9) 0.044(2) Uani 1 1 d . . . . .
H4 H 0.115790 0.475167 0.523281 0.052 Uiso 1 1 calc R U . . .
C5 C 0.2703(10) 0.4614(8) 0.4152(9) 0.043(2) Uani 1 1 d . . . . .
H5 H 0.225748 0.432146 0.348793 0.052 Uiso 1 1 calc R U . . .
C6 C 0.3961(10) 0.4790(8) 0.4085(8) 0.042(2) Uani 1 1 d . . . . .
H6 H 0.437317 0.463498 0.336555 0.050 Uiso 1 1 calc R U . . .
C7 C 0.5223(9) 0.5059(6) 0.8919(7) 0.032(2) Uani 1 1 d . . . . .
C8 C 0.4181(8) 0.4911(7) 0.9702(7) 0.032(2) Uani 1 1 d . . . . .
H8 H 0.340151 0.521736 0.954555 0.038 Uiso 1 1 calc R U . . .
C9 C 0.4321(10) 0.4326(7) 1.0670(8) 0.039(2) Uani 1 1 d . . . . .
H9 H 0.363531 0.423052 1.117905 0.047 Uiso 1 1 calc R U . . .
C10 C 0.5455(10) 0.3875(7) 1.0908(8) 0.040(2) Uani 1 1 d . . . . .
H10 H 0.553801 0.346893 1.157489 0.048 Uiso 1 1 calc R U . . .
C11 C 0.6485(10) 0.4017(7) 1.0168(8) 0.037(2) Uani 1 1 d . . . . .
H11 H 0.726358 0.371113 1.033577 0.044 Uiso 1 1 calc R U . . .
C12 C 0.6346(9) 0.4616(6) 0.9178(7) 0.031(2) Uani 1 1 d . . . . .
C13 C 0.9012(10) 0.5052(7) 0.9274(7) 0.036(2) Uani 1 1 d . . . . .
C14 C 0.9199(13) 0.5898(10) 0.9731(10) 0.068(4) Uani 1 1 d . . . . .
H14 H 0.864579 0.636492 0.945360 0.082 Uiso 1 1 calc R U . . .
C15 C 1.0185(15) 0.6083(10) 1.0593(12) 0.079(4) Uani 1 1 d . . . . .
H15 H 1.030582 0.667598 1.088161 0.095 Uiso 1 1 calc R U . . .
C16 C 1.1011(13) 0.5399(10) 1.1047(11) 0.066(4) Uani 1 1 d . . . . .
H16 H 1.167328 0.551900 1.164966 0.079 Uiso 1 1 calc R U . . .
C17 C 1.0817(10) 0.4559(10) 1.0581(10) 0.056(3) Uani 1 1 d . . . . .
H17 H 1.136799 0.409305 1.086359 0.067 Uiso 1 1 calc R U . . .
C18 C 0.9825(10) 0.4358(8) 0.9693(9) 0.046(3) Uani 1 1 d . . . . .
H18 H 0.971194 0.376809 0.938795 0.055 Uiso 1 1 calc R U . . .
C20 C 0.7186(5) 0.3015(4) 0.7548(6) 0.042(2) Uani 1 1 d G . . . .
H20 H 0.640210 0.308264 0.792122 0.050 Uiso 1 1 calc R U . . .
C21 C 0.7509(7) 0.2190(4) 0.7043(6) 0.051(3) Uani 1 1 d G . . . .
H21 H 0.694264 0.169974 0.707471 0.061 Uiso 1 1 calc R U . . .
C22 C 0.8668(7) 0.2091(4) 0.6491(6) 0.056(3) Uani 1 1 d G . . . .
H22 H 0.888585 0.153292 0.614977 0.068 Uiso 1 1 calc R U . . .
C23 C 0.9505(6) 0.2816(5) 0.6444(6) 0.052(3) Uani 1 1 d G . . . .
H23 H 1.028852 0.274901 0.607133 0.062 Uiso 1 1 calc R U . . .
C24 C 0.9182(6) 0.3641(4) 0.6949(6) 0.044(2) Uani 1 1 d G . . . .
H24 H 0.974800 0.413191 0.691782 0.052 Uiso 1 1 calc R U . . .
C19 C 0.8023(6) 0.3741(3) 0.7501(5) 0.034(2) Uani 1 1 d G . . . .
C25 C 0.7087(6) 0.4540(4) 0.4328(6) 0.037(2) Uani 1 1 d G . . . .
C26 C 0.6595(6) 0.3679(4) 0.4477(6) 0.043(3) Uani 1 1 d G . . . .
H26 H 0.586148 0.359509 0.492670 0.052 Uiso 1 1 calc R U . . .
C27 C 0.7188(8) 0.2941(4) 0.3962(7) 0.063(4) Uani 1 1 d G . . . .
H27 H 0.685573 0.235925 0.406348 0.075 Uiso 1 1 calc R U . . .
C28 C 0.8273(8) 0.3065(5) 0.3298(7) 0.069(4) Uani 1 1 d G . . . .
H28 H 0.867401 0.256662 0.294979 0.083 Uiso 1 1 calc R U . . .
C29 C 0.8765(6) 0.3926(6) 0.3149(6) 0.071(4) Uani 1 1 d G . . . .
H29 H 0.949807 0.400983 0.269932 0.085 Uiso 1 1 calc R U . . .
C30 C 0.8171(6) 0.4663(5) 0.3664(6) 0.052(3) Uani 1 1 d G . . . .
H30 H 0.850384 0.524569 0.356253 0.063 Uiso 1 1 calc R U . . .
C31 C 0.6316(7) 0.6347(3) 0.3790(4) 0.035(2) Uani 1 1 d G . . . .
C32 C 0.6151(8) 0.6093(3) 0.2554(5) 0.055(3) Uani 1 1 d G . . . .
H32 H 0.606263 0.548034 0.234453 0.066 Uiso 1 1 calc R U . . .
C33 C 0.6116(9) 0.6744(4) 0.1629(4) 0.056(3) Uani 1 1 d G . . . .
H33 H 0.600418 0.657178 0.079361 0.067 Uiso 1 1 calc R U . . .
C34 C 0.6246(8) 0.7650(4) 0.1940(5) 0.053(3) Uani 1 1 d G . . . .
H34 H 0.622288 0.809002 0.131394 0.063 Uiso 1 1 calc R U . . .
C35 C 0.6412(8) 0.7904(3) 0.3175(6) 0.054(3) Uani 1 1 d G . . . .
H35 H 0.650003 0.851684 0.338518 0.065 Uiso 1 1 calc R U . . .
C36 C 0.6447(8) 0.7253(4) 0.4101(4) 0.043(3) Uani 1 1 d G . . . .
H36 H 0.655849 0.742541 0.493612 0.052 Uiso 1 1 calc R U . . .
C37 C 0.8763(11) 0.6038(8) 0.6311(8) 0.044(2) Uani 1 1 d . . . . .
C38 C 0.7151(11) 0.7048(7) 0.7383(9) 0.041(2) Uani 1 1 d . . . . .

loop_
_atom_site_aniso_label
_atom_site_aniso_U_11
_atom_site_aniso_U_22
_atom_site_aniso_U_33
_atom_site_aniso_U_23
_atom_site_aniso_U_13
_atom_site_aniso_U_12
Ge1 0.0391(6) 0.0250(6) 0.0263(4) -0.0005(5) 0.0033(4) 0.0041(6)
Co1 0.0387(7) 0.0211(7) 0.0264(5) -0.0014(6) 0.0036(4) -0.0001(7)
P1 0.0425(13) 0.0215(12) 0.0266(9) -0.0001(8) 0.0034(9) -0.0007(10)
P2 0.0392(13) 0.0255(14) 0.0292(10) -0.0001(9) 0.0030(9) 0.0031(10)
O1 0.048(5) 0.076(8) 0.094(6) 0.004(5) 0.027(4) -0.004(5)
O2 0.089(7) 0.032(5) 0.078(5) -0.017(4) 0.019(5) -0.007(4)
C1 0.048(6) 0.017(5) 0.034(4) -0.003(3) 0.000(4) -0.001(4)
C2 0.032(5) 0.040(6) 0.034(4) 0.009(4) 0.005(4) 0.013(4)
C3 0.031(5) 0.040(6) 0.033(4) 0.006(4) 0.001(3) -0.002(4)
C4 0.032(5) 0.041(7) 0.057(6) 0.002(5) -0.001(4) 0.000(5)
C5 0.046(6) 0.047(7) 0.035(4) -0.003(4) -0.011(4) -0.001(5)
C6 0.054(6) 0.040(7) 0.031(4) -0.004(4) -0.001(4) 0.001(5)
C7 0.045(6) 0.025(5) 0.025(4) -0.005(3) -0.002(4) -0.006(4)
C8 0.028(5) 0.038(6) 0.030(4) 0.001(4) 0.003(3) -0.003(4)
C9 0.049(6) 0.044(7) 0.026(4) -0.007(4) 0.008(4) -0.005(5)
C10 0.061(7) 0.036(6) 0.025(4) 0.005(4) 0.002(4) -0.007(5)
C11 0.043(6) 0.032(6) 0.035(4) 0.006(4) 0.001(4) 0.004(4)
C12 0.040(5) 0.030(6) 0.024(4) 0.001(3) 0.005(3) -0.004(4)
C13 0.047(6) 0.032(6) 0.029(4) 0.003(4) 0.002(4) 0.002(4)
C14 0.103(10) 0.034(7) 0.063(6) -0.006(7) -0.034(6) 0.018(8)
C15 0.103(11) 0.053(11) 0.077(8) -0.014(7) -0.032(8) -0.006(8)
C16 0.063(8) 0.072(10) 0.060(7) -0.007(7) -0.024(6) 0.001(7)
C17 0.035(6) 0.076(10) 0.057(6) -0.002(6) -0.008(5) 0.009(6)
C18 0.047(6) 0.044(7) 0.044(5) 0.006(5) -0.008(4) 0.002(5)
C20 0.052(6) 0.032(6) 0.040(5) -0.010(4) -0.006(4) 0.005(5)
C21 0.072(8) 0.031(7) 0.048(6) 0.000(5) -0.005(5) -0.002(5)
C22 0.088(9) 0.036(7) 0.044(5) -0.008(5) -0.002(6) 0.018(6)
C23 0.056(7) 0.052(8) 0.048(6) -0.007(5) 0.019(5) 0.007(6)
C24 0.043(6) 0.039(7) 0.049(5) 0.000(5) 0.009(4) 0.003(5)
C19 0.048(6) 0.025(5) 0.027(4) 0.001(4) -0.006(4) 0.003(4)
C25 0.044(6) 0.036(6) 0.029(4) -0.004(4) -0.002(4) 0.001(5)
C26 0.072(7) 0.021(6) 0.035(5) -0.005(4) -0.011(4) 0.011(5)
C27 0.107(11) 0.030(7) 0.047(6) -0.012(5) -0.024(7) 0.016(7)
C28 0.099(11) 0.055(9) 0.051(6) -0.018(6) -0.018(7) 0.049(8)
C29 0.083(10) 0.085(12) 0.046(6) -0.007(7) 0.013(6) 0.025(8)
C30 0.061(7) 0.052(8) 0.046(5) 0.004(5) 0.018(5) 0.020(6)
C31 0.045(6) 0.030(5) 0.030(4) -0.002(4) 0.001(4) -0.005(4)
C32 0.096(9) 0.037(8) 0.030(4) -0.005(4) -0.004(5) 0.001(6)
C33 0.096(9) 0.043(8) 0.028(5) 0.009(4) 0.001(5) 0.007(6)
C34 0.074(8) 0.036(7) 0.047(6) 0.020(5) -0.002(5) -0.014(6)
C35 0.091(10) 0.023(6) 0.048(6) 0.006(5) -0.006(6) -0.004(6)
C36 0.063(7) 0.027(6) 0.040(5) 0.001(4) -0.004(5) 0.002(5)
C37 0.064(7) 0.026(6) 0.042(4) -0.005(5) 0.004(4) -0.001(6)
C38 0.066(7) 0.023(6) 0.036(5) 0.001(4) 0.020(5) 0.006(5)

loop_
_atom_type_symbol
_atom_type_description
_atom_type_scat_dispersion_real
_atom_type_scat_dispersion_imag
_atom_type_scat_source
C C 0.0137 0.0067 'International Tables Vol C Tables 4.2.6.8 and 6.1.1.4'
H H 0.0000 0.0000 'International Tables Vol C Tables 4.2.6.8 and 6.1.1.4'
Co Co -0.6628 2.9049 'International Tables Vol C Tables 4.2.6.8 and 6.1.1.4'
Ge Ge -1.5187 0.6907 'International Tables Vol C Tables 4.2.6.8 and 6.1.1.4'
O O 0.0389 0.0241 'International Tables Vol C Tables 4.2.6.8 and 6.1.1.4'
P P 0.2543 0.3332 'International Tables Vol C Tables 4.2.6.8 and 6.1.1.4'

loop_
_geom_angle_atom_site_label_1
_geom_angle_atom_site_label_2
_geom_angle_atom_site_label_3
_geom_angle
_geom_angle_site_symmetry_1
_geom_angle_site_symmetry_3
_geom_angle_publ_flag
Co1 Ge1 H1 125(3) . . ?
C2 Ge1 H1 104(3) . . ?
C2 Ge1 Co1 106.9(2) . . ?
C2 Ge1 C7 110.6(4) . . ?
C7 Ge1 H1 104(3) . . ?
C7 Ge1 Co1 105.3(3) . . ?
P1 Co1 Ge1 85.38(8) . . ?
P1 Co1 P2 113.06(11) . . ?
P2 Co1 Ge1 85.79(8) . . ?
C37 Co1 Ge1 178.0(4) . . ?
C37 Co1 P1 94.4(3) . . ?
C37 Co1 P2 96.1(4) . . ?
C38 Co1 Ge1 82.1(4) . . ?
C38 Co1 P1 124.4(4) . . ?
C38 Co1 P2 119.7(3) . . ?
C38 Co1 C37 96.4(5) . . ?
C1 P1 Co1 114.8(3) . . ?
C1 P1 C25 104.3(4) . . ?
C1 P1 C31 101.8(4) . . ?
C25 P1 Co1 116.8(3) . . ?
C25 P1 C31 101.8(3) . . ?
C31 P1 Co1 115.4(2) . . ?
C12 P2 Co1 113.7(3) . . ?
C12 P2 C13 101.8(4) . . ?
C12 P2 C19 104.5(4) . . ?
C13 P2 Co1 114.5(3) . . ?
C19 P2 Co1 117.6(2) . . ?
C19 P2 C13 102.8(4) . . ?
C2 C1 P1 116.2(7) . . ?
C6 C1 P1 124.2(7) . . ?
C6 C1 C2 119.5(9) . . ?
C1 C2 Ge1 115.8(7) . . ?
C3 C2 Ge1 125.3(6) . . ?
C3 C2 C1 118.7(9) . . ?
C2 C3 H3 119.3 . . ?
C4 C3 C2 121.5(9) . . ?
C4 C3 H3 119.3 . . ?
C3 C4 H4 120.9 . . ?
C3 C4 C5 118.1(9) . . ?
C5 C4 H4 120.9 . . ?
C4 C5 H5 119.3 . . ?
C6 C5 C4 121.3(9) . . ?
C6 C5 H5 119.3 . . ?
C1 C6 H6 119.6 . . ?
C5 C6 C1 120.8(9) . . ?
C5 C6 H6 119.6 . . ?
C8 C7 Ge1 123.5(7) . . ?
C12 C7 Ge1 117.8(6) . . ?
C12 C7 C8 118.7(8) . . ?
C7 C8 H8 120.0 . . ?
C9 C8 C7 120.0(9) . . ?
C9 C8 H8 120.0 . . ?
C8 C9 H9 119.7 . . ?
C8 C9 C10 120.5(8) . . ?
C10 C9 H9 119.7 . . ?
C9 C10 H10 119.8 . . ?
C9 C10 C11 120.4(9) . . ?
C11 C10 H10 119.8 . . ?
C10 C11 H11 120.4 . . ?
C12 C11 C10 119.2(9) . . ?
C12 C11 H11 120.4 . . ?
C7 C12 P2 116.4(7) . . ?
C7 C12 C11 121.1(8) . . ?
C11 C12 P2 122.5(7) . . ?
C14 C13 P2 118.7(8) . . ?
C14 C13 C18 119.5(10) . . ?
C18 C13 P2 121.7(8) . . ?
C13 C14 H14 119.5 . . ?
C13 C14 C15 121.1(12) . . ?
C15 C14 H14 119.5 . . ?
C14 C15 H15 119.5 . . ?
C14 C15 C16 121.0(13) . . ?
C16 C15 H15 119.5 . . ?
C15 C16 H16 121.3 . . ?
C17 C16 C15 117.3(11) . . ?
C17 C16 H16 121.3 . . ?
C16 C17 H17 118.7 . . ?
C16 C17 C18 122.6(12) . . ?
C18 C17 H17 118.7 . . ?
C13 C18 C17 118.5(11) . . ?
C13 C18 H18 120.8 . . ?
C17 C18 H18 120.8 . . ?
C21 C20 H20 120.0 . . ?
C21 C20 C19 120.0 . . ?
C19 C20 H20 120.0 . . ?
C20 C21 H21 120.0 . . ?
C20 C21 C22 120.0 . . ?
C22 C21 H21 120.0 . . ?
C21 C22 H22 120.0 . . ?
C23 C22 C21 120.0 . . ?
C23 C22 H22 120.0 . . ?
C22 C23 H23 120.0 . . ?
C22 C23 C24 120.0 . . ?
C24 C23 H23 120.0 . . ?
C23 C24 H24 120.0 . . ?
C19 C24 C23 120.0 . . ?
C19 C24 H24 120.0 . . ?
C20 C19 P2 121.8(4) . . ?
C24 C19 P2 118.2(4) . . ?
C24 C19 C20 120.0 . . ?
C26 C25 P1 120.1(4) . . ?
C26 C25 C30 120.0 . . ?
C30 C25 P1 119.8(4) . . ?
C25 C26 H26 120.0 . . ?
C25 C26 C27 120.0 . . ?
C27 C26 H26 120.0 . . ?
C26 C27 H27 120.0 . . ?
C28 C27 C26 120.0 . . ?
C28 C27 H27 120.0 . . ?
C27 C28 H28 120.0 . . ?
C27 C28 C29 120.0 . . ?
C29 C28 H28 120.0 . . ?
C28 C29 H29 120.0 . . ?
C30 C29 C28 120.0 . . ?
C30 C29 H29 120.0 . . ?
C25 C30 H30 120.0 . . ?
C29 C30 C25 120.0 . . ?
C29 C30 H30 120.0 . . ?
C32 C31 P1 121.4(3) . . ?
C32 C31 C36 120.0 . . ?
C36 C31 P1 118.6(3) . . ?
C31 C32 H32 120.0 . . ?
C33 C32 C31 120.0 . . ?
C33 C32 H32 120.0 . . ?
C32 C33 H33 120.0 . . ?
C32 C33 C34 120.0 . . ?
C34 C33 H33 120.0 . . ?
C33 C34 H34 120.0 . . ?
C35 C34 C33 120.0 . . ?
C35 C34 H34 120.0 . . ?
C34 C35 H35 120.0 . . ?
C34 C35 C36 120.0 . . ?
C36 C35 H35 120.0 . . ?
C31 C36 H36 120.0 . . ?
C35 C36 C31 120.0 . . ?
C35 C36 H36 120.0 . . ?
O1 C37 Co1 178.4(11) . . ?
O2 C38 Co1 174.8(11) . . ?

loop_
_geom_bond_atom_site_label_1
_geom_bond_atom_site_label_2
_geom_bond_distance
_geom_bond_site_symmetry_2
_geom_bond_publ_flag
Ge1 H1 1.49(8) . ?
Ge1 Co1 2.3389(14) . ?
Ge1 C2 1.957(10) . ?
Ge1 C7 1.967(9) . ?
Co1 P1 2.202(2) . ?
Co1 P2 2.208(3) . ?
Co1 C37 1.745(11) . ?
Co1 C38 1.718(10) . ?
P1 C1 1.819(10) . ?
P1 C25 1.827(5) . ?
P1 C31 1.846(5) . ?
P2 C12 1.834(9) . ?
P2 C13 1.849(10) . ?
P2 C19 1.836(5) . ?
O1 C37 1.159(12) . ?
O2 C38 1.163(12) . ?
C1 C2 1.412(12) . ?
C1 C6 1.397(13) . ?
C2 C3 1.391(13) . ?
C3 H3 0.9400 . ?
C3 C4 1.391(14) . ?
C4 H4 0.9400 . ?
C4 C5 1.411(14) . ?
C5 H5 0.9400 . ?
C5 C6 1.347(14) . ?
C6 H6 0.9400 . ?
C7 C8 1.435(12) . ?
C7 C12 1.361(13) . ?
C8 H8 0.9400 . ?
C8 C9 1.361(13) . ?
C9 H9 0.9400 . ?
C9 C10 1.373(14) . ?
C10 H10 0.9400 . ?
C10 C11 1.395(13) . ?
C11 H11 0.9400 . ?
C11 C12 1.393(12) . ?
C13 C14 1.360(17) . ?
C13 C18 1.394(14) . ?
C14 H14 0.9400 . ?
C14 C15 1.376(17) . ?
C15 H15 0.9400 . ?
C15 C16 1.402(19) . ?
C16 H16 0.9400 . ?
C16 C17 1.355(19) . ?
C17 H17 0.9400 . ?
C17 C18 1.404(15) . ?
C18 H18 0.9400 . ?
C20 H20 0.9400 . ?
C20 C21 1.3900 . ?
C20 C19 1.3900 . ?
C21 H21 0.9400 . ?
C21 C22 1.3900 . ?
C22 H22 0.9400 . ?
C22 C23 1.3900 . ?
C23 H23 0.9400 . ?
C23 C24 1.3900 . ?
C24 H24 0.9400 . ?
C24 C19 1.3900 . ?
C25 C26 1.3900 . ?
C25 C30 1.3900 . ?
C26 H26 0.9400 . ?
C26 C27 1.3900 . ?
C27 H27 0.9400 . ?
C27 C28 1.3900 . ?
C28 H28 0.9400 . ?
C28 C29 1.3900 . ?
C29 H29 0.9400 . ?
C29 C30 1.3900 . ?
C30 H30 0.9400 . ?
C31 C32 1.3900 . ?
C31 C36 1.3900 . ?
C32 H32 0.9400 . ?
C32 C33 1.3900 . ?
C33 H33 0.9400 . ?
C33 C34 1.3900 . ?
C34 H34 0.9400 . ?
C34 C35 1.3900 . ?
C35 H35 0.9400 . ?
C35 C36 1.3900 . ?
C36 H36 0.9400 . ?

loop_
_geom_torsion_atom_site_label_1
_geom_torsion_atom_site_label_2
_geom_torsion_atom_site_label_3
_geom_torsion_atom_site_label_4
_geom_torsion
_geom_torsion_site_symmetry_1
_geom_torsion_site_symmetry_2
_geom_torsion_site_symmetry_3
_geom_torsion_site_symmetry_4
_geom_torsion_publ_flag
Ge1 C2 C3 C4 -174.2(8) . . . . ?
Ge1 C7 C8 C9 -178.4(7) . . . . ?
Ge1 C7 C12 P2 -1.7(10) . . . . ?
Ge1 C7 C12 C11 178.7(7) . . . . ?
Co1 P1 C1 C2 11.2(8) . . . . ?
Co1 P1 C1 C6 -171.6(8) . . . . ?
Co1 P1 C25 C26 96.8(4) . . . . ?
Co1 P1 C25 C30 -81.0(4) . . . . ?
Co1 P1 C31 C32 160.8(4) . . . . ?
Co1 P1 C31 C36 -20.1(5) . . . . ?
Co1 P2 C12 C7 8.6(8) . . . . ?
Co1 P2 C12 C11 -171.8(7) . . . . ?
Co1 P2 C13 C14 36.6(10) . . . . ?
Co1 P2 C13 C18 -145.7(7) . . . . ?
Co1 P2 C19 C20 -110.1(3) . . . . ?
Co1 P2 C19 C24 69.8(4) . . . . ?
P1 C1 C2 Ge1 -8.0(10) . . . . ?
P1 C1 C2 C3 176.4(7) . . . . ?
P1 C1 C6 C5 -177.5(8) . . . . ?
P1 C25 C26 C27 -177.9(5) . . . . ?
P1 C25 C30 C29 177.9(5) . . . . ?
P1 C31 C32 C33 179.1(6) . . . . ?
P1 C31 C36 C35 -179.1(6) . . . . ?
P2 C13 C14 C15 178.3(11) . . . . ?
P2 C13 C18 C17 -177.7(8) . . . . ?
C1 P1 C25 C26 -31.0(5) . . . . ?
C1 P1 C25 C30 151.2(4) . . . . ?
C1 P1 C31 C32 -74.2(5) . . . . ?
C1 P1 C31 C36 104.9(5) . . . . ?
C1 C2 C3 C4 0.9(15) . . . . ?
C2 C1 C6 C5 -0.5(16) . . . . ?
C2 C3 C4 C5 0.4(16) . . . . ?
C3 C4 C5 C6 -1.8(17) . . . . ?
C4 C5 C6 C1 1.9(17) . . . . ?
C6 C1 C2 Ge1 174.7(8) . . . . ?
C6 C1 C2 C3 -0.9(14) . . . . ?
C7 C8 C9 C10 0.1(14) . . . . ?
C8 C7 C12 P2 -179.4(6) . . . . ?
C8 C7 C12 C11 1.0(14) . . . . ?
C8 C9 C10 C11 0.6(15) . . . . ?
C9 C10 C11 C12 -0.5(15) . . . . ?
C10 C11 C12 P2 -179.9(7) . . . . ?
C10 C11 C12 C7 -0.4(15) . . . . ?
C12 P2 C13 C14 -86.6(10) . . . . ?
C12 P2 C13 C18 91.1(8) . . . . ?
C12 P2 C19 C20 17.1(5) . . . . ?
C12 P2 C19 C24 -163.0(4) . . . . ?
C12 C7 C8 C9 -0.9(13) . . . . ?
C13 P2 C12 C7 132.3(7) . . . . ?
C13 P2 C12 C11 -48.1(9) . . . . ?
C13 P2 C19 C20 123.1(4) . . . . ?
C13 P2 C19 C24 -57.1(4) . . . . ?
C13 C14 C15 C16 -1(2) . . . . ?
C14 C13 C18 C17 0.0(16) . . . . ?
C14 C15 C16 C17 2(2) . . . . ?
C15 C16 C17 C18 -1(2) . . . . ?
C16 C17 C18 C13 0.2(18) . . . . ?
C18 C13 C14 C15 0.6(19) . . . . ?
C20 C21 C22 C23 0.0 . . . . ?
C21 C20 C19 P2 179.8(5) . . . . ?
C21 C20 C19 C24 0.0 . . . . ?
C21 C22 C23 C24 0.0 . . . . ?
C22 C23 C24 C19 0.0 . . . . ?
C23 C24 C19 P2 -179.8(5) . . . . ?
C23 C24 C19 C20 0.0 . . . . ?
C19 P2 C12 C7 -120.9(7) . . . . ?
C19 P2 C12 C11 58.6(8) . . . . ?
C19 P2 C13 C14 165.4(9) . . . . ?
C19 P2 C13 C18 -16.9(9) . . . . ?
C19 C20 C21 C22 0.0 . . . . ?
C25 P1 C1 C2 140.2(7) . . . . ?
C25 P1 C1 C6 -42.6(9) . . . . ?
C25 P1 C31 C32 33.3(5) . . . . ?
C25 P1 C31 C36 -147.6(5) . . . . ?
C25 C26 C27 C28 0.0 . . . . ?
C26 C25 C30 C29 0.0 . . . . ?
C26 C27 C28 C29 0.0 . . . . ?
C27 C28 C29 C30 0.0 . . . . ?
C28 C29 C30 C25 0.0 . . . . ?
C30 C25 C26 C27 0.0 . . . . ?
C31 P1 C1 C2 -114.2(7) . . . . ?
C31 P1 C1 C6 63.0(9) . . . . ?
C31 P1 C25 C26 -136.6(4) . . . . ?
C31 P1 C25 C30 45.6(4) . . . . ?
C31 C32 C33 C34 0.0 . . . . ?
C32 C31 C36 C35 0.0 . . . . ?
C32 C33 C34 C35 0.0 . . . . ?
C33 C34 C35 C36 0.0 . . . . ?
C34 C35 C36 C31 0.0 . . . . ?
C36 C31 C32 C33 0.0 . . . . ?

loop_
_twin_individual_id
_twin_individual_mass_fraction_refined
1 0.814(13)
2 0.186(13)
